data_7159520
loop_
_publ_author_name
'Coufal, Radek'
'To&#x161;ner, Zden&#x11b;k'
'Draho&#x148;ovsk&#xfd;, Du&#x161;an'
'Vohl&#xed;dal, Ji&#x159;&#xed;'

_publ_section_title
;
 Hemiacetal-based dynamic systems: a new mechanistic insight.
;
_journal_issue 34
_journal_name_full 'Organic &amp; biomolecular chemistry'
_journal_page_first 6956
_journal_page_last 6968
_journal_paper_doi 10.1039/d3ob00668a
_journal_volume 21
_journal_year 2023
_chemical_absolute_configuration unk
_chemical_compound_source 'synthesized by the authors'
_chemical_formula_moiety 'C6 H5 F3 N2 O2'
_chemical_formula_sum 'C6 H5 F3 N2 O2'
_chemical_formula_weight 194.12
_space_group_crystal_system orthorhombic
_space_group_IT_number 19
_space_group_name_Hall 'P 2ac 2ab'
_space_group_name_H-M_alt 'P 21 21 21'
_atom_sites_solution_hydrogens mixed
_audit_creation_method SHELXL-2018/1
_audit_update_record
;
2019-03-10 deposited with the CCDC.	2023-08-08 downloaded from the CCDC.
;
_cell_angle_alpha 90
_cell_angle_beta 90
_cell_angle_gamma 90
_cell_formula_units_Z 16
_cell_length_a 11.7540(4)
_cell_length_b 13.7040(4)
_cell_length_c 18.2969(5)
_cell_measurement_reflns_used 7885
_cell_measurement_temperature 150(2)
_cell_measurement_theta_max 27.50
_cell_measurement_theta_min 2.28
_cell_volume 2947.21(15)
_computing_cell_refinement 'Bruker SAINT'
_computing_data_collection 'Bruker APEX2'
_computing_data_reduction 'Bruker SAINT'
_computing_structure_refinement 'SHELXL-2018/1 (Sheldrick, 2018)'
_computing_structure_solution 'SHELXS-97 (Sheldrick, 2008)'
_diffrn_ambient_temperature 150(2)
_diffrn_measured_fraction_theta_full 1.000
_diffrn_measured_fraction_theta_max 0.999
_diffrn_measurement_device_type 'NoniusKappa+Bruker APEX-II CCD'
_diffrn_measurement_method '\f and \w scans'
_diffrn_radiation_monochromator graphite
_diffrn_radiation_type MoK\a
_diffrn_radiation_wavelength 0.71073
_diffrn_reflns_av_R_equivalents 0.0190
_diffrn_reflns_av_unetI/netI 0.0252
_diffrn_reflns_Laue_measured_fraction_full 1.000
_diffrn_reflns_Laue_measured_fraction_max 0.999
_diffrn_reflns_limit_h_max 15
_diffrn_reflns_limit_h_min -13
_diffrn_reflns_limit_k_max 15
_diffrn_reflns_limit_k_min -17
_diffrn_reflns_limit_l_max 23
_diffrn_reflns_limit_l_min -23
_diffrn_reflns_number 18855
_diffrn_reflns_point_group_measured_fraction_full 1.000
_diffrn_reflns_point_group_measured_fraction_max 0.999
_diffrn_reflns_theta_full 25.242
_diffrn_reflns_theta_max 27.499
_diffrn_reflns_theta_min 1.857
_diffrn_source 'fine-focus sealed tube'
_exptl_absorpt_coefficient_mu 0.180
_exptl_absorpt_correction_T_max 0.9489
_exptl_absorpt_correction_T_min 0.9285
_exptl_absorpt_correction_type multi-scan
_exptl_crystal_colour colourless
_exptl_crystal_density_diffrn 1.750
_exptl_crystal_description prism
_exptl_crystal_F_000 1568
_exptl_crystal_size_max 0.419
_exptl_crystal_size_mid 0.323
_exptl_crystal_size_min 0.295
_refine_diff_density_max 0.297
_refine_diff_density_min -0.246
_refine_diff_density_rms 0.047
_refine_ls_abs_structure_details
;
 Flack x determined using 2466 quotients [(I+)-(I-)]/[(I+)+(I-)]
 (Parsons, Flack and Wagner, Acta Cryst. B69 (2013) 249-259).
;
_refine_ls_abs_structure_Flack 0.20(19)
_refine_ls_extinction_method none
_refine_ls_goodness_of_fit_ref 1.023
_refine_ls_hydrogen_treatment mixed
_refine_ls_matrix_type full
_refine_ls_number_parameters 501
_refine_ls_number_reflns 6769
_refine_ls_number_restraints 0
_refine_ls_restrained_S_all 1.023
_refine_ls_R_factor_all 0.0357
_refine_ls_R_factor_gt 0.0304
_refine_ls_shift/su_max 0.000
_refine_ls_shift/su_mean 0.000
_refine_ls_structure_factor_coef Fsqd
_refine_ls_weighting_details 'w=1/[\s^2^(Fo^2^)+(0.0362P)^2^+0.5357P] where P=(Fo^2^+2Fc^2^)/3'
_refine_ls_weighting_scheme calc
_refine_ls_wR_factor_gt 0.0701
_refine_ls_wR_factor_ref 0.0728
_reflns_Friedel_coverage 0.787
_reflns_Friedel_fraction_full 1.000
_reflns_Friedel_fraction_max 0.998
_reflns_number_gt 6150
_reflns_number_total 6769
_reflns_threshold_expression 'I > 2\s(I)'
_cod_data_source_file d3ob00668a3.cif
_cod_data_source_block rckr0_drahonovsky_org
_cod_depositor_comments 'Adding full bibliography for 7159520.cif.'
_cod_database_code 7159520
_shelx_shelxl_version_number 2018/1
_shelx_space_group_comment
;
The symmetry employed for this shelxl refinement is uniquely defined
by the following loop, which should always be used as a source of
symmetry information in preference to the above space-group names.
They are only intended as comments.
;
_shelx_estimated_absorpt_t_min 0.929
_shelx_estimated_absorpt_t_max 0.949

loop_
_space_group_symop_operation_xyz
'x, y, z'
'x+1/2, -y+1/2, -z'
'-x, y+1/2, -z+1/2'
'-x+1/2, -y, z+1/2'

loop_
_atom_site_label
_atom_site_type_symbol
_atom_site_fract_x
_atom_site_fract_y
_atom_site_fract_z
_atom_site_U_iso_or_equiv
_atom_site_adp_type
_atom_site_occupancy
_atom_site_site_symmetry_order
_atom_site_calc_flag
_atom_site_refinement_flags_posn
_atom_site_refinement_flags_adp
_atom_site_refinement_flags_occupancy
_atom_site_disorder_assembly
_atom_site_disorder_group
C11 C 0.21185(18) 0.86976(14) 0.00841(11) 0.0163(4) Uani 1 1 d . . . . .
C13 C 0.2889(2) 1.02000(16) -0.00574(13) 0.0239(5) Uani 1 1 d . . . . .
H13 H 0.281167 1.088110 -0.014014 0.029 Uiso 1 1 calc R U . . .
C14 C 0.3966(2) 0.98062(16) 0.00074(13) 0.0252(5) Uani 1 1 d . . . . .
H14 H 0.460716 1.022784 -0.001384 0.030 Uiso 1 1 calc R U . . .
C16 C 0.31994(19) 0.82966(15) 0.01266(13) 0.0226(5) Uani 1 1 d . . . . .
H16 H 0.327901 0.760996 0.017653 0.027 Uiso 1 1 calc R U . . .
C17 C 0.10443(18) 0.80837(14) 0.01638(12) 0.0168(4) Uani 1 1 d . . . . .
C18 C 0.0684(2) 0.80764(17) 0.09744(13) 0.0246(5) Uani 1 1 d . . . . .
C21 C 0.09958(19) 0.83532(15) 0.79067(11) 0.0173(4) Uani 1 1 d . . . . .
C23 C 0.0180(2) 0.68607(17) 0.80104(13) 0.0265(5) Uani 1 1 d . . . . .
H23 H 0.023815 0.617010 0.803579 0.032 Uiso 1 1 calc R U . . .
C24 C -0.0877(2) 0.72891(17) 0.80809(13) 0.0248(5) Uani 1 1 d . . . . .
H24 H -0.152679 0.688466 0.814015 0.030 Uiso 1 1 calc R U . . .
C26 C -0.00655(19) 0.87877(16) 0.79921(12) 0.0215(5) Uani 1 1 d . . . . .
H26 H -0.011777 0.947941 0.799645 0.026 Uiso 1 1 calc R U . . .
C27 C 0.20645(19) 0.89571(15) 0.77916(12) 0.0198(4) Uani 1 1 d . . . . .
C28 C 0.2194(2) 0.92084(18) 0.69764(13) 0.0272(5) Uani 1 1 d . . . . .
C31 C 0.38614(18) 0.36763(15) 0.02613(11) 0.0173(4) Uani 1 1 d . . . . .
C33 C 0.3053(2) 0.51741(16) 0.03385(13) 0.0241(5) Uani 1 1 d . . . . .
H33 H 0.311136 0.586548 0.034271 0.029 Uiso 1 1 calc R U . . .
C34 C 0.1988(2) 0.47506(16) 0.04138(13) 0.0226(5) Uani 1 1 d . . . . .
H34 H 0.134118 0.515880 0.047124 0.027 Uiso 1 1 calc R U . . .
C36 C 0.27977(19) 0.32497(15) 0.03367(12) 0.0201(4) Uani 1 1 d . . . . .
H36 H 0.274008 0.255827 0.033797 0.024 Uiso 1 1 calc R U . . .
C37 C 0.49497(18) 0.30824(14) 0.01874(12) 0.0171(4) Uani 1 1 d . . . . .
C38 C 0.5449(2) 0.29012(16) 0.09572(13) 0.0230(5) Uani 1 1 d . . . . .
C41 C 0.59449(19) 0.07273(16) 0.78054(11) 0.0191(4) Uani 1 1 d . . . . .
C43 C 0.5145(2) 0.22289(17) 0.79289(13) 0.0261(5) Uani 1 1 d . . . . .
H43 H 0.519539 0.292016 0.790626 0.031 Uiso 1 1 calc R U . . .
C44 C 0.4131(2) 0.18037(17) 0.81481(13) 0.0240(5) Uani 1 1 d . . . . .
H44 H 0.350568 0.221014 0.827257 0.029 Uiso 1 1 calc R U . . .
C46 C 0.49294(19) 0.02994(16) 0.80214(12) 0.0224(5) Uani 1 1 d . . . . .
H46 H 0.488246 -0.039142 0.805170 0.027 Uiso 1 1 calc R U . . .
C47 C 0.69968(19) 0.01243(16) 0.76335(12) 0.0212(4) Uani 1 1 d . . . . .
C48 C 0.7071(2) -0.00878(18) 0.68077(14) 0.0290(5) Uani 1 1 d . . . . .
F11 F 0.03894(14) 0.89678(12) 0.12045(8) 0.0382(4) Uani 1 1 d . . . . .
F12 F 0.15272(13) 0.77725(13) 0.14072(8) 0.0419(4) Uani 1 1 d . . . . .
F13 F -0.02019(13) 0.74916(12) 0.10933(8) 0.0364(4) Uani 1 1 d . . . . .
F21 F 0.23679(13) 0.84196(11) 0.65685(8) 0.0357(4) Uani 1 1 d . . . . .
F22 F 0.12650(14) 0.96602(12) 0.67139(8) 0.0411(4) Uani 1 1 d . . . . .
F23 F 0.30768(15) 0.98105(13) 0.68623(9) 0.0456(4) Uani 1 1 d . . . . .
F31 F 0.47594(14) 0.23532(12) 0.13611(8) 0.0396(4) Uani 1 1 d . . . . .
F32 F 0.64485(13) 0.24404(12) 0.09289(8) 0.0373(4) Uani 1 1 d . . . . .
F33 F 0.56152(14) 0.37310(11) 0.13131(9) 0.0409(4) Uani 1 1 d . . . . .
F41 F 0.61571(15) -0.05807(11) 0.65700(9) 0.0416(4) Uani 1 1 d . . . . .
F42 F 0.79892(15) -0.06289(13) 0.66511(9) 0.0484(5) Uani 1 1 d . . . . .
F43 F 0.71461(14) 0.07294(11) 0.64111(8) 0.0366(4) Uani 1 1 d . . . . .
N12 N 0.19541(16) 0.96514(12) -0.00074(10) 0.0199(4) Uani 1 1 d . . . . .
N15 N 0.41326(16) 0.88537(13) 0.00989(12) 0.0247(4) Uani 1 1 d . . . . .
N22 N 0.11233(16) 0.73862(14) 0.79075(10) 0.0224(4) Uani 1 1 d . . . . .
N25 N -0.10113(17) 0.82603(14) 0.80680(11) 0.0226(4) Uani 1 1 d . . . . .
N32 N 0.39955(16) 0.46489(12) 0.02606(10) 0.0205(4) Uani 1 1 d . . . . .
N35 N 0.18493(16) 0.37831(13) 0.04076(10) 0.0215(4) Uani 1 1 d . . . . .
N42 N 0.60513(17) 0.16967(13) 0.77490(11) 0.0231(4) Uani 1 1 d . . . . .
N45 N 0.40128(16) 0.08372(14) 0.81883(11) 0.0242(4) Uani 1 1 d . . . . .
O11 O 0.12706(14) 0.71357(11) -0.00491(10) 0.0245(4) Uani 1 1 d . . . . .
O12 O 0.01371(14) 0.84579(12) -0.02391(9) 0.0229(3) Uani 1 1 d . . . . .
O21 O 0.30530(15) 0.84687(12) 0.80081(10) 0.0264(4) Uani 1 1 d . . . . .
O22 O 0.19451(15) 0.98112(12) 0.81846(10) 0.0268(4) Uani 1 1 d . . . . .
O31 O 0.47092(14) 0.21848(11) -0.01317(9) 0.0206(3) Uani 1 1 d . . . . .
O32 O 0.57760(14) 0.35575(12) -0.02271(10) 0.0242(4) Uani 1 1 d . . . . .
O41 O 0.69130(15) -0.07467(12) 0.80056(10) 0.0256(4) Uani 1 1 d . . . . .
O42 O 0.79934(15) 0.06155(13) 0.78354(10) 0.0245(4) Uani 1 1 d . . . . .
H11 H 0.066(3) 0.683(2) -0.0090(18) 0.050(10) Uiso 1 1 d . . . . .
H12 H 0.014(2) 0.902(2) -0.0234(15) 0.027(7) Uiso 1 1 d . . . . .
H21 H 0.299(4) 0.786(3) 0.793(2) 0.086(14) Uiso 1 1 d . . . . .
H22 H 0.257(3) 1.008(2) 0.8176(16) 0.036(8) Uiso 1 1 d . . . . .
H31 H 0.540(3) 0.194(2) -0.0218(19) 0.056(10) Uiso 1 1 d . . . . .
H32 H 0.573(3) 0.413(2) -0.0174(17) 0.040(9) Uiso 1 1 d . . . . .
H41 H 0.755(3) -0.106(3) 0.8009(19) 0.058(11) Uiso 1 1 d . . . . .
H42 H 0.795(3) 0.114(2) 0.7733(17) 0.038(9) Uiso 1 1 d . . . . .

loop_
_atom_site_aniso_label
_atom_site_aniso_U_11
_atom_site_aniso_U_22
_atom_site_aniso_U_33
_atom_site_aniso_U_23
_atom_site_aniso_U_13
_atom_site_aniso_U_12
C11 0.0153(11) 0.0155(9) 0.0182(10) -0.0015(8) 0.0017(8) -0.0007(8)
C13 0.0207(12) 0.0153(9) 0.0356(12) 0.0016(9) 0.0057(10) 0.0002(9)
C14 0.0169(11) 0.0181(10) 0.0405(13) -0.0022(10) 0.0069(10) -0.0043(9)
C16 0.0165(12) 0.0146(9) 0.0368(13) -0.0017(9) 0.0025(10) 0.0019(8)
C17 0.0112(10) 0.0139(9) 0.0254(11) -0.0008(8) -0.0022(8) -0.0007(8)
C18 0.0167(12) 0.0286(12) 0.0287(12) 0.0003(10) -0.0006(9) -0.0086(9)
C21 0.0158(11) 0.0194(10) 0.0168(10) 0.0021(8) 0.0011(8) 0.0011(9)
C23 0.0251(13) 0.0201(10) 0.0342(13) 0.0060(9) 0.0088(10) 0.0008(10)
C24 0.0200(12) 0.0248(11) 0.0294(12) 0.0019(9) 0.0054(10) -0.0031(10)
C26 0.0189(12) 0.0201(10) 0.0256(11) 0.0011(9) 0.0018(9) 0.0017(9)
C27 0.0145(11) 0.0202(10) 0.0248(11) -0.0015(8) 0.0006(9) 0.0023(9)
C28 0.0232(13) 0.0296(12) 0.0289(12) 0.0004(10) 0.0030(10) -0.0090(10)
C31 0.0169(11) 0.0160(9) 0.0189(10) -0.0009(8) -0.0003(8) -0.0011(8)
C33 0.0201(12) 0.0146(9) 0.0377(13) 0.0002(9) -0.0001(10) -0.0003(9)
C34 0.0158(11) 0.0202(10) 0.0319(12) -0.0023(9) -0.0004(9) 0.0016(9)
C36 0.0174(11) 0.0162(9) 0.0268(11) -0.0005(8) -0.0001(9) -0.0025(8)
C37 0.0130(11) 0.0140(9) 0.0243(11) -0.0007(8) 0.0013(8) -0.0021(8)
C38 0.0178(11) 0.0221(11) 0.0290(12) -0.0039(9) -0.0020(9) -0.0005(9)
C41 0.0173(11) 0.0201(10) 0.0199(10) -0.0018(8) -0.0012(8) 0.0009(9)
C43 0.0262(13) 0.0189(10) 0.0330(13) -0.0017(9) 0.0046(10) 0.0005(10)
C44 0.0207(12) 0.0231(11) 0.0284(12) -0.0044(9) 0.0028(10) 0.0043(9)
C46 0.0198(12) 0.0192(10) 0.0281(12) -0.0002(9) -0.0013(9) -0.0011(9)
C47 0.0144(11) 0.0190(10) 0.0301(12) 0.0009(9) 0.0019(9) -0.0001(9)
C48 0.0286(13) 0.0264(12) 0.0321(13) -0.0051(10) 0.0031(11) 0.0055(11)
F11 0.0337(9) 0.0409(9) 0.0401(9) -0.0198(7) 0.0121(7) -0.0086(7)
F12 0.0312(9) 0.0620(11) 0.0324(8) 0.0165(8) -0.0092(7) -0.0109(8)
F13 0.0282(8) 0.0460(9) 0.0349(8) -0.0015(7) 0.0079(6) -0.0200(7)
F21 0.0340(9) 0.0442(9) 0.0289(7) -0.0119(7) 0.0085(6) -0.0082(7)
F22 0.0434(10) 0.0429(9) 0.0368(8) 0.0161(7) -0.0046(7) 0.0034(8)
F23 0.0465(10) 0.0532(10) 0.0372(8) 0.0029(7) 0.0103(8) -0.0304(9)
F31 0.0367(9) 0.0542(10) 0.0280(8) 0.0133(7) -0.0012(7) -0.0118(8)
F32 0.0258(8) 0.0479(9) 0.0382(8) 0.0009(7) -0.0074(7) 0.0142(7)
F33 0.0471(10) 0.0339(8) 0.0415(9) -0.0164(7) -0.0175(7) 0.0013(7)
F41 0.0492(10) 0.0367(8) 0.0389(8) -0.0115(7) -0.0081(8) -0.0056(7)
F42 0.0491(11) 0.0515(10) 0.0446(9) -0.0099(8) 0.0112(8) 0.0240(9)
F43 0.0426(10) 0.0380(8) 0.0291(7) 0.0039(6) 0.0067(7) 0.0010(7)
N12 0.0171(9) 0.0158(8) 0.0269(10) 0.0014(7) 0.0020(8) 0.0005(7)
N15 0.0143(9) 0.0183(9) 0.0415(12) -0.0035(8) 0.0036(8) 0.0008(7)
N22 0.0181(10) 0.0220(9) 0.0272(10) 0.0043(8) 0.0036(8) 0.0035(8)
N25 0.0161(10) 0.0241(9) 0.0278(10) 0.0015(8) 0.0024(8) 0.0010(8)
N32 0.0164(9) 0.0152(8) 0.0298(10) 0.0007(7) 0.0017(8) -0.0014(7)
N35 0.0146(9) 0.0208(9) 0.0291(10) -0.0012(8) -0.0009(8) -0.0016(7)
N42 0.0205(10) 0.0189(9) 0.0299(10) -0.0019(8) 0.0029(8) -0.0022(8)
N45 0.0165(10) 0.0257(10) 0.0305(10) -0.0029(8) 0.0016(8) -0.0016(8)
O11 0.0153(8) 0.0138(7) 0.0444(10) -0.0045(7) -0.0003(7) -0.0002(6)
O12 0.0172(8) 0.0157(8) 0.0356(9) 0.0007(7) -0.0083(7) -0.0003(6)
O21 0.0146(8) 0.0236(8) 0.0411(10) -0.0013(7) -0.0033(7) 0.0010(7)
O22 0.0181(9) 0.0239(8) 0.0385(9) -0.0098(7) 0.0049(7) -0.0019(7)
O31 0.0157(8) 0.0159(7) 0.0303(9) -0.0061(6) 0.0002(7) -0.0010(6)
O32 0.0188(9) 0.0150(8) 0.0387(10) 0.0005(7) 0.0088(7) -0.0012(6)
O41 0.0161(8) 0.0190(7) 0.0419(10) 0.0053(7) 0.0039(7) 0.0022(7)
O42 0.0145(8) 0.0210(8) 0.0381(10) 0.0040(7) 0.0004(7) -0.0015(7)

loop_
_atom_type_symbol
_atom_type_description
_atom_type_scat_dispersion_real
_atom_type_scat_dispersion_imag
_atom_type_scat_source
C C 0.0033 0.0016 'International Tables Vol C Tables 4.2.6.8 and 6.1.1.4'
H H 0.0000 0.0000 'International Tables Vol C Tables 4.2.6.8 and 6.1.1.4'
N N 0.0061 0.0033 'International Tables Vol C Tables 4.2.6.8 and 6.1.1.4'
O O 0.0106 0.0060 'International Tables Vol C Tables 4.2.6.8 and 6.1.1.4'
F F 0.0171 0.0103 'International Tables Vol C Tables 4.2.6.8 and 6.1.1.4'

loop_
_geom_angle_atom_site_label_1
_geom_angle_atom_site_label_2
_geom_angle_atom_site_label_3
_geom_angle
_geom_angle_site_symmetry_1
_geom_angle_site_symmetry_3
_geom_angle_publ_flag
N12 C11 C16 121.9(2) . . ?
N12 C11 C17 115.69(19) . . ?
C16 C11 C17 122.34(18) . . ?
N12 C13 C14 121.93(19) . . ?
N12 C13 H13 119.0 . . ?
C14 C13 H13 119.0 . . ?
N15 C14 C13 121.9(2) . . ?
N15 C14 H14 119.0 . . ?
C13 C14 H14 119.0 . . ?
N15 C16 C11 121.55(19) . . ?
N15 C16 H16 119.2 . . ?
C11 C16 H16 119.2 . . ?
O11 C17 O12 110.12(17) . . ?
O11 C17 C11 109.41(18) . . ?
O12 C17 C11 112.34(17) . . ?
O11 C17 C18 108.53(17) . . ?
O12 C17 C18 107.51(18) . . ?
C11 C17 C18 108.84(17) . . ?
F13 C18 F12 107.20(19) . . ?
F13 C18 F11 107.20(19) . . ?
F12 C18 F11 106.87(19) . . ?
F13 C18 C17 112.06(18) . . ?
F12 C18 C17 111.63(19) . . ?
F11 C18 C17 111.58(18) . . ?
N22 C21 C26 121.7(2) . . ?
N22 C21 C27 116.7(2) . . ?
C26 C21 C27 121.60(19) . . ?
N22 C23 C24 122.1(2) . . ?
N22 C23 H23 119.0 . . ?
C24 C23 H23 119.0 . . ?
N25 C24 C23 121.8(2) . . ?
N25 C24 H24 119.1 . . ?
C23 C24 H24 119.1 . . ?
N25 C26 C21 121.8(2) . . ?
N25 C26 H26 119.1 . . ?
C21 C26 H26 119.1 . . ?
O22 C27 O21 110.04(18) . . ?
O22 C27 C21 107.79(18) . . ?
O21 C27 C21 112.77(17) . . ?
O22 C27 C28 108.98(18) . . ?
O21 C27 C28 107.45(19) . . ?
C21 C27 C28 109.75(18) . . ?
F21 C28 F23 107.1(2) . . ?
F21 C28 F22 107.4(2) . . ?
F23 C28 F22 106.8(2) . . ?
F21 C28 C27 112.18(19) . . ?
F23 C28 C27 111.38(19) . . ?
F22 C28 C27 111.7(2) . . ?
N32 C31 C36 121.6(2) . . ?
N32 C31 C37 115.61(18) . . ?
C36 C31 C37 122.75(18) . . ?
N32 C33 C34 122.45(19) . . ?
N32 C33 H33 118.8 . . ?
C34 C33 H33 118.8 . . ?
N35 C34 C33 121.7(2) . . ?
N35 C34 H34 119.2 . . ?
C33 C34 H34 119.2 . . ?
N35 C36 C31 121.99(19) . . ?
N35 C36 H36 119.0 . . ?
C31 C36 H36 119.0 . . ?
O31 C37 O32 109.05(17) . . ?
O31 C37 C31 109.84(17) . . ?
O32 C37 C31 112.59(17) . . ?
O31 C37 C38 108.53(16) . . ?
O32 C37 C38 107.84(18) . . ?
C31 C37 C38 108.90(17) . . ?
F33 C38 F31 107.5(2) . . ?
F33 C38 F32 107.18(19) . . ?
F31 C38 F32 106.91(19) . . ?
F33 C38 C37 111.46(18) . . ?
F31 C38 C37 111.46(18) . . ?
F32 C38 C37 112.01(19) . . ?
N42 C41 C46 121.5(2) . . ?
N42 C41 C47 116.6(2) . . ?
C46 C41 C47 121.94(19) . . ?
N42 C43 C44 121.9(2) . . ?
N42 C43 H43 119.0 . . ?
C44 C43 H43 119.0 . . ?
N45 C44 C43 121.5(2) . . ?
N45 C44 H44 119.2 . . ?
C43 C44 H44 119.2 . . ?
N45 C46 C41 121.6(2) . . ?
N45 C46 H46 119.2 . . ?
C41 C46 H46 119.2 . . ?
O41 C47 O42 110.23(19) . . ?
O41 C47 C41 108.10(18) . . ?
O42 C47 C41 111.38(17) . . ?
O41 C47 C48 108.98(18) . . ?
O42 C47 C48 107.57(19) . . ?
C41 C47 C48 110.57(19) . . ?
F43 C48 F42 107.1(2) . . ?
F43 C48 F41 107.4(2) . . ?
F42 C48 F41 107.28(19) . . ?
F43 C48 C47 112.20(19) . . ?
F42 C48 C47 111.1(2) . . ?
F41 C48 C47 111.6(2) . . ?
C11 N12 C13 116.23(19) . . ?
C14 N15 C16 116.4(2) . . ?
C21 N22 C23 116.3(2) . . ?
C26 N25 C24 116.2(2) . . ?
C33 N32 C31 116.10(19) . . ?
C34 N35 C36 116.15(19) . . ?
C43 N42 C41 116.7(2) . . ?
C44 N45 C46 116.7(2) . . ?
C17 O11 H11 109(2) . . ?
C17 O12 H12 111(2) . . ?
C27 O21 H21 110(3) . . ?
C27 O22 H22 106(2) . . ?
C37 O31 H31 103(2) . . ?
C37 O32 H32 110(2) . . ?
C47 O41 H41 112(2) . . ?
C47 O42 H42 110(3) . . ?

loop_
_geom_bond_atom_site_label_1
_geom_bond_atom_site_label_2
_geom_bond_distance
_geom_bond_site_symmetry_2
_geom_bond_publ_flag
C11 N12 1.332(3) . ?
C11 C16 1.386(3) . ?
C11 C17 1.524(3) . ?
C13 N12 1.335(3) . ?
C13 C14 1.381(3) . ?
C13 H13 0.9500 . ?
C14 N15 1.331(3) . ?
C14 H14 0.9500 . ?
C16 N15 1.337(3) . ?
C16 H16 0.9500 . ?
C17 O11 1.382(2) . ?
C17 O12 1.394(3) . ?
C17 C18 1.542(3) . ?
C18 F13 1.332(3) . ?
C18 F12 1.335(3) . ?
C18 F11 1.338(3) . ?
C21 N22 1.334(3) . ?
C21 C26 1.391(3) . ?
C21 C27 1.519(3) . ?
C23 N22 1.336(3) . ?
C23 C24 1.380(3) . ?
C23 H23 0.9500 . ?
C24 N25 1.340(3) . ?
C24 H24 0.9500 . ?
C26 N25 1.333(3) . ?
C26 H26 0.9500 . ?
C27 O22 1.381(3) . ?
C27 O21 1.398(3) . ?
C27 C28 1.538(3) . ?
C28 F21 1.329(3) . ?
C28 F23 1.342(3) . ?
C28 F22 1.344(3) . ?
C31 N32 1.342(3) . ?
C31 C36 1.387(3) . ?
C31 C37 1.522(3) . ?
C33 N32 1.328(3) . ?
C33 C34 1.387(3) . ?
C33 H33 0.9500 . ?
C34 N35 1.336(3) . ?
C34 H34 0.9500 . ?
C36 N35 1.339(3) . ?
C36 H36 0.9500 . ?
C37 O31 1.391(2) . ?
C37 O32 1.394(3) . ?
C37 C38 1.546(3) . ?
C38 F33 1.325(3) . ?
C38 F31 1.329(3) . ?
C38 F32 1.335(3) . ?
C41 N42 1.338(3) . ?
C41 C46 1.387(3) . ?
C41 C47 1.520(3) . ?
C43 N42 1.332(3) . ?
C43 C44 1.386(3) . ?
C43 H43 0.9500 . ?
C44 N45 1.334(3) . ?
C44 H44 0.9500 . ?
C46 N45 1.341(3) . ?
C46 H46 0.9500 . ?
C47 O41 1.378(3) . ?
C47 O42 1.401(3) . ?
C47 C48 1.541(3) . ?
C48 F43 1.337(3) . ?
C48 F42 1.340(3) . ?
C48 F41 1.341(3) . ?
O11 H11 0.83(3) . ?
O12 H12 0.77(3) . ?
O21 H21 0.85(4) . ?
O22 H22 0.82(3) . ?
O31 H31 0.90(4) . ?
O32 H32 0.80(3) . ?
O41 H41 0.86(4) . ?
O42 H42 0.74(3) . ?

loop_
_geom_hbond_atom_site_label_D
_geom_hbond_atom_site_label_H
_geom_hbond_atom_site_label_A
_geom_hbond_distance_DH
_geom_hbond_distance_HA
_geom_hbond_distance_DA
_geom_hbond_angle_DHA
_geom_hbond_site_symmetry_A
_geom_hbond_publ_flag
O11 H11 N15 0.83(3) 2.03(4) 2.857(3) 175(3) 2_465 yes
O12 H12 N32 0.77(3) 2.26(3) 2.921(2) 144(3) 2_465 yes
O12 H12 N12 0.77(3) 2.34(3) 2.723(2) 112(2) . yes
O21 H21 N22 0.85(4) 2.29(4) 2.716(3) 111(3) . yes
O21 H21 N42 0.85(4) 2.31(4) 2.987(3) 137(4) 3_656 yes
O22 H22 N45 0.82(3) 1.99(3) 2.808(3) 175(3) 1_565 yes
O31 H31 N35 0.90(4) 2.00(4) 2.888(2) 173(3) 2 yes
O32 H32 N12 0.80(3) 2.23(3) 2.851(2) 135(3) 2_565 yes
O32 H32 N32 0.80(3) 2.29(3) 2.723(2) 114(3) . yes
O41 H41 N25 0.86(4) 1.94(4) 2.796(3) 177(3) 1_645 yes
